data_7018203
loop_
_publ_author_name
'Poineau, Frederic'
'Forster, Paul M.'
'Todorova, Tanya K.'
'Gagliardi, Laura'
'Sattelberger, Alfred P.'
'Czerwinski, Kenneth R.'

_publ_section_title
;
 Multi-configurational quantum chemical studies of the Tc(2)X(8)(n-) (X =
 Cl, Br; n = 2, 3) anions. Crystallographic structure of
 octabromoditechnetate(3(-)).
;
_journal_issue 10
_journal_name_full 'Dalton transactions (Cambridge, England : 2003)'
_journal_page_first 2869
_journal_page_last 2872
_journal_paper_doi 10.1039/c2dt11952h
_journal_volume 41
_journal_year 2012
_chemical_formula_sum 'Br4 Cs1.11 O1.78 Tc'
_chemical_formula_weight 593.68
_chemical_name_systematic
;
?
;
_space_group_IT_number 154
_symmetry_cell_setting trigonal
_symmetry_space_group_name_Hall 'P 32 2"'
_symmetry_space_group_name_H-M 'P 32 2 1'
_atom_sites_solution_hydrogens none
_atom_sites_solution_primary direct
_atom_sites_solution_secondary difmap
_audit_creation_method SHELXL-97
_cell_angle_alpha 90.00
_cell_angle_beta 90.00
_cell_angle_gamma 120.00
_cell_formula_units_Z 6
_cell_length_a 13.571(3)
_cell_length_b 13.571(3)
_cell_length_c 9.322(2)
_cell_measurement_reflns_used 9922
_cell_measurement_temperature 100(2)
_cell_measurement_theta_max 60.710
_cell_measurement_theta_min 5.578
_cell_volume 1486.8(6)
_computing_structure_refinement 'SHELXL-97 (Sheldrick, 2008)'
_computing_structure_solution 'SHELXS-97 (Sheldrick, 2008)'
_diffrn_ambient_temperature 100(2)
_diffrn_measured_fraction_theta_full 0.996
_diffrn_measured_fraction_theta_max 0.996
_diffrn_radiation_monochromator graphite
_diffrn_radiation_source 'fine-focus sealed tube'
_diffrn_radiation_type MoK\a
_diffrn_radiation_wavelength 0.71073
_diffrn_reflns_av_R_equivalents 0.0551
_diffrn_reflns_av_sigmaI/netI 0.0338
_diffrn_reflns_limit_h_max 19
_diffrn_reflns_limit_h_min -19
_diffrn_reflns_limit_k_max 19
_diffrn_reflns_limit_k_min -19
_diffrn_reflns_limit_l_max 13
_diffrn_reflns_limit_l_min -13
_diffrn_reflns_number 23966
_diffrn_reflns_theta_full 30.62
_diffrn_reflns_theta_max 30.62
_diffrn_reflns_theta_min 1.73
_exptl_absorpt_coefficient_mu 21.527
_exptl_absorpt_correction_T_max 0.7461
_exptl_absorpt_correction_T_min 0.4586
_exptl_absorpt_correction_type multi-scan
_exptl_absorpt_process_details 'G. M. Sheldrick, SADABS version 2.03'
_exptl_crystal_colour orange
_exptl_crystal_density_diffrn 3.978
_exptl_crystal_density_method 'not measured'
_exptl_crystal_description 'hexagonal blocks'
_exptl_crystal_F_000 1550
_exptl_crystal_size_max 0.12
_exptl_crystal_size_mid 0.08
_exptl_crystal_size_min 0.08
_refine_diff_density_max 2.406
_refine_diff_density_min -2.740
_refine_diff_density_rms 0.367
_refine_ls_abs_structure_details 'Flack H D (1983), Acta Cryst. A39, 876-881'
_refine_ls_abs_structure_Flack 0.056(10)
_refine_ls_extinction_method none
_refine_ls_goodness_of_fit_ref 1.230
_refine_ls_hydrogen_treatment none
_refine_ls_matrix_type full
_refine_ls_number_parameters 87
_refine_ls_number_reflns 3049
_refine_ls_number_restraints 0
_refine_ls_restrained_S_all 1.230
_refine_ls_R_factor_all 0.0283
_refine_ls_R_factor_gt 0.0276
_refine_ls_shift/su_max 0.001
_refine_ls_shift/su_mean 0.000
_refine_ls_structure_factor_coef Fsqd
_refine_ls_weighting_details 'calc w=1/[\s^2^(Fo^2^)+(0.0146P)^2^+8.8705P] where P=(Fo^2^+2Fc^2^)/3'
_refine_ls_weighting_scheme calc
_refine_ls_wR_factor_gt 0.0646
_refine_ls_wR_factor_ref 0.0647
_reflns_number_gt 2991
_reflns_number_total 3049
_reflns_threshold_expression >2sigma(I)
_cod_data_source_file c2dt11952h.txt
_cod_data_source_block cstc2br8_0m
_cod_depositor_comments
;
The following automatic conversions were performed:

'_symmetry_cell_setting' value 'Trigonal' changed to 'trigonal'
according to /home/saulius/struct/CIF-dictionaries/cif_core.dic
dictionary named 'cif_core.dic' version 2.4.1 from 2010-06-29.

Automatic conversion script
Id: cif_fix_values 1715 2011-07-08 13:25:40Z adriana 
;
_cod_original_cell_volume 1486.9(6)
_cod_original_sg_symbol_H-M P3(2)21
_cod_database_code 7018203

loop_
_symmetry_equiv_pos_as_xyz
'x, y, z'
'-y, x-y, z+2/3'
'-x+y, -x, z+1/3'
'y, x, -z'
'x-y, -y, -z+1/3'
'-x, -x+y, -z+2/3'

loop_
_atom_site_label
_atom_site_type_symbol
_atom_site_fract_x
_atom_site_fract_y
_atom_site_fract_z
_atom_site_U_iso_or_equiv
_atom_site_adp_type
_atom_site_occupancy
_atom_site_symmetry_multiplicity
_atom_site_calc_flag
_atom_site_refinement_flags
Cs1 Cs 0.68924(4) 0.18424(3) 0.08557(4) 0.01117(9) Uani 1 1 d .
Tc1 Tc 0.92113(4) 0.56663(4) 0.27747(5) 0.00379(9) Uani 1 1 d .
Br1 Br 0.94230(5) 0.45640(5) 0.07461(7) 0.00721(12) Uani 1 1 d .
Br2 Br 0.78961(5) 0.61904(6) 0.40373(7) 0.01073(13) Uani 1 1 d .
Br3 Br 0.80258(6) 0.37527(5) 0.39621(7) 0.00980(13) Uani 1 1 d .
Br4 Br 0.94498(5) 0.70893(5) 0.09022(7) 0.00853(12) Uani 1 1 d .
Cs2B Cs 0.997(3) 0.934(2) -0.132(2) 0.052(11) Uiso 0.038(5) 1 d P
Cs2A Cs 0.696(2) 0.693(2) 0.020(4) 0.054(7) Uiso 0.041(3) 1 d P
O1W O 1.0000 0.1025(9) -0.1667 0.048(3) Uiso 0.962(5) 2 d SP
O2W O 0.9371(11) 0.1849(15) 0.1295(12) 0.029(4) Uiso 0.57(4) 1 d P
O3W O 1.055(2) 0.9344(15) -0.138(2) 0.034(7) Uiso 0.39(4) 1 d P
O4W O 0.911(2) 0.127(3) 0.121(2) 0.033(8) Uiso 0.34(4) 1 d P
Cs2C Cs 0.717(2) 0.733(2) 0.085(3) 0.040(8) Uiso 0.032(4) 1 d P

loop_
_atom_site_aniso_label
_atom_site_aniso_U_11
_atom_site_aniso_U_22
_atom_site_aniso_U_33
_atom_site_aniso_U_23
_atom_site_aniso_U_13
_atom_site_aniso_U_12
Cs1 0.0157(2) 0.00698(16) 0.00548(16) -0.00133(13) 0.00214(15) 0.00168(15)
Tc1 0.0032(2) 0.0054(2) 0.00214(18) -0.00025(17) -0.00099(15) 0.00169(18)
Br1 0.0070(3) 0.0063(3) 0.0065(3) -0.0016(2) 0.0006(2) 0.0020(2)
Br2 0.0077(3) 0.0188(3) 0.0085(3) -0.0011(2) -0.0006(2) 0.0087(3)
Br3 0.0078(3) 0.0081(3) 0.0065(3) 0.0031(2) -0.0007(2) -0.0013(2)
Br4 0.0096(3) 0.0080(3) 0.0076(3) 0.0028(2) -0.0020(2) 0.0042(2)

loop_
_atom_type_symbol
_atom_type_description
_atom_type_scat_dispersion_real
_atom_type_scat_dispersion_imag
_atom_type_scat_source
Br Br -0.2901 2.4595 'International Tables Vol C Tables 4.2.6.8 and 6.1.1.4'
Tc Tc -1.4390 0.7593 'International Tables Vol C Tables 4.2.6.8 and 6.1.1.4'
Cs Cs -0.3680 2.1192 'International Tables Vol C Tables 4.2.6.8 and 6.1.1.4'
O O 0.0106 0.0060 'International Tables Vol C Tables 4.2.6.8 and 6.1.1.4'

loop_
_geom_angle_atom_site_label_1
_geom_angle_atom_site_label_2
_geom_angle_atom_site_label_3
_geom_angle
_geom_angle_site_symmetry_1
_geom_angle_site_symmetry_3
O2W Cs1 O4W 11.4(4) . .
O2W Cs1 Br1 118.5(3) . 4_545
O4W Cs1 Br1 107.6(5) . 4_545
O2W Cs1 Br1 63.9(3) . .
O4W Cs1 Br1 75.0(5) . .
Br1 Cs1 Br1 153.457(14) 4_545 .
O2W Cs1 Br3 80.7(3) . .
O4W Cs1 Br3 88.8(5) . .
Br1 Cs1 Br3 148.100(19) 4_545 .
Br1 Cs1 Br3 56.346(17) . .
O2W Cs1 Br1 108.2(2) . 3_665
O4W Cs1 Br1 104.3(4) . 3_665
Br1 Cs1 Br1 80.99(2) 4_545 3_665
Br1 Cs1 Br1 124.64(2) . 3_665
Br3 Cs1 Br1 68.31(2) . 3_665
O2W Cs1 Br2 69.04(19) . 3_664
O4W Cs1 Br2 69.1(3) . 3_664
Br1 Cs1 Br2 84.06(2) 4_545 3_664
Br1 Cs1 Br2 72.097(15) . 3_664
Br3 Cs1 Br2 127.76(2) . 3_664
Br1 Cs1 Br2 160.913(19) 3_665 3_664
O2W Cs1 Br3 123.63(19) . 3_664
O4W Cs1 Br3 122.1(4) . 3_664
Br1 Cs1 Br3 57.739(17) 4_545 3_664
Br1 Cs1 Br3 97.867(18) . 3_664
Br3 Cs1 Br3 135.06(2) . 3_664
Br1 Cs1 Br3 124.06(2) 3_665 3_664
Br2 Cs1 Br3 54.63(2) 3_664 3_664
O2W Cs1 Br4 63.6(3) . 4_545
O4W Cs1 Br4 53.6(5) . 4_545
Br1 Cs1 Br4 55.509(14) 4_545 4_545
Br1 Cs1 Br4 115.675(18) . 4_545
Br3 Cs1 Br4 140.087(19) . 4_545
Br1 Cs1 Br4 105.12(2) 3_665 4_545
Br2 Cs1 Br4 56.239(16) 3_664 4_545
Br3 Cs1 Br4 82.435(19) 3_664 4_545
O2W Cs1 Br3 131.4(3) . 2_654
O4W Cs1 Br3 142.7(5) . 2_654
Br1 Cs1 Br3 107.035(18) 4_545 2_654
Br1 Cs1 Br3 67.814(15) . 2_654
Br3 Cs1 Br3 68.271(12) . 2_654
Br1 Cs1 Br3 94.285(16) 3_665 2_654
Br2 Cs1 Br3 101.420(17) 3_664 2_654
Br3 Cs1 Br3 67.807(13) 3_664 2_654
Br4 Cs1 Br3 150.108(19) 4_545 2_654
O2W Cs1 Cs2C 22.0(5) . 5_665
O4W Cs1 Cs2C 31.4(7) . 5_665
Br1 Cs1 Cs2C 138.0(4) 4_545 5_665
Br1 Cs1 Cs2C 52.6(4) . 5_665
Br3 Cs1 Cs2C 58.8(4) . 5_665
Br1 Cs1 Cs2C 98.6(4) 3_665 5_665
Br2 Cs1 Cs2C 84.7(4) 3_664 5_665
Br3 Cs1 Cs2C 137.3(4) 3_664 5_665
Br4 Cs1 Cs2C 84.9(4) 4_545 5_665
Br3 Cs1 Cs2C 114.8(4) 2_654 5_665
O2W Cs1 Br4 55.5(2) . 3_665
O4W Cs1 Br4 52.2(4) . 3_665
Br1 Cs1 Br4 103.329(19) 4_545 3_665
Br1 Cs1 Br4 98.822(17) . 3_665
Br3 Cs1 Br4 65.00(2) . 3_665
Br1 Cs1 Br4 52.760(18) 3_665 3_665
Br2 Cs1 Br4 120.47(2) 3_664 3_665
Br3 Cs1 Br4 159.513(19) 3_664 3_665
Br4 Cs1 Br4 79.67(2) 4_545 3_665
Br3 Cs1 Br4 130.098(17) 2_654 3_665
Cs2C Cs1 Br4 50.6(3) 5_665 3_665
Tc1 Tc1 Br4 104.13(3) 6_765 .
Tc1 Tc1 Br1 106.38(3) 6_765 .
Br4 Tc1 Br1 85.72(3) . .
Tc1 Tc1 Br2 107.83(3) 6_765 .
Br4 Tc1 Br2 86.82(3) . .
Br1 Tc1 Br2 145.79(3) . .
Tc1 Tc1 Br3 105.44(3) 6_765 .
Br4 Tc1 Br3 150.42(3) . .
Br1 Tc1 Br3 85.49(3) . .
Br2 Tc1 Br3 84.75(3) . .
Tc1 Tc1 Cs2A 76.2(6) 6_765 5_665
Br4 Tc1 Cs2A 135.7(4) . 5_665
Br1 Tc1 Cs2A 53.5(5) . 5_665
Br2 Tc1 Cs2A 136.1(4) . 5_665
Br3 Tc1 Cs2A 53.4(5) . 5_665
Tc1 Tc1 Cs2A 74.6(6) 6_765 3_665
Br4 Tc1 Cs2A 140.8(4) . 3_665
Br1 Tc1 Cs2A 58.4(5) . 3_665
Br2 Tc1 Cs2A 131.6(4) . 3_665
Br3 Tc1 Cs2A 50.1(5) . 3_665
Cs2A Tc1 Cs2A 5.1(9) 5_665 3_665
Tc1 Br1 Cs2C 102.1(5) . 5_665
Tc1 Br1 Cs2A 89.7(5) . 5_665
Cs2C Br1 Cs2A 13.2(5) 5_665 5_665
Tc1 Br1 Cs1 96.69(2) . 4_655
Cs2C Br1 Cs1 116.9(4) 5_665 4_655
Cs2A Br1 Cs1 114.6(7) 5_665 4_655
Tc1 Br1 Cs1 104.88(2) . .
Cs2C Br1 Cs1 68.6(4) 5_665 .
Cs2A Br1 Cs1 76.0(7) 5_665 .
Cs1 Br1 Cs1 156.18(2) 4_655 .
Tc1 Br1 Cs2A 85.2(4) . 3_665
Cs2C Br1 Cs2A 17.2(8) 5_665 3_665
Cs2A Br1 Cs2A 4.8(8) 5_665 3_665
Cs1 Br1 Cs2A 116.6(6) 4_655 3_665
Cs1 Br1 Cs2A 75.8(6) . 3_665
Tc1 Br1 Cs1 107.75(3) . 2_654
Cs2C Br1 Cs1 144.4(5) 5_665 2_654
Cs2A Br1 Cs1 157.2(7) 5_665 2_654
Cs1 Br1 Cs1 78.695(19) 4_655 2_654
Cs1 Br1 Cs1 85.134(18) . 2_654
Cs2A Br1 Cs1 159.3(6) 3_665 2_654
Tc1 Br2 Cs1 93.59(3) . 2_655
Tc1 Br2 Cs2C 96.7(4) . .
Cs1 Br2 Cs2C 169.4(4) 2_655 .
Tc1 Br2 Cs2A 90.6(6) . .
Cs1 Br2 Cs2A 168.6(3) 2_655 .
Cs2C Br2 Cs2A 9.9(5) . .
Tc1 Br2 Cs1 101.26(2) . 3_665
Cs1 Br2 Cs1 77.924(16) 2_655 3_665
Cs2C Br2 Cs1 97.3(4) . 3_665
Cs2A Br2 Cs1 90.9(3) . 3_665
Tc1 Br3 Cs2A 93.3(5) . 3_665
Tc1 Br3 Cs2A 89.7(5) . 5_665
Cs2A Br3 Cs2A 6.2(12) 3_665 5_665
Tc1 Br3 Cs1 101.94(3) . .
Cs2A Br3 Cs1 79.0(7) 3_665 .
Cs2A Br3 Cs1 74.8(7) 5_665 .
Tc1 Br3 Cs2C 99.8(4) . 3_665
Cs2A Br3 Cs2C 10.6(6) 3_665 3_665
Cs2A Br3 Cs2C 16.8(8) 5_665 3_665
Cs1 Br3 Cs2C 85.8(4) . 3_665
Tc1 Br3 Cs2C 92.0(4) . 5_665
Cs2A Br3 Cs2C 16.1(9) 3_665 5_665
Cs2A Br3 Cs2C 11.3(6) 5_665 5_665
Cs1 Br3 Cs2C 63.5(4) . 5_665
Cs2C Br3 Cs2C 25.5(8) 3_665 5_665
Tc1 Br3 Cs1 92.82(3) . 2_655
Cs2A Br3 Cs1 113.3(7) 3_665 2_655
Cs2A Br3 Cs1 118.6(7) 5_665 2_655
Cs1 Br3 Cs1 160.38(2) . 2_655
Cs2C Br3 Cs1 104.5(4) 3_665 2_655
Cs2C Br3 Cs1 129.5(4) 5_665 2_655
Tc1 Br3 Cs1 108.74(2) . 3_665
Cs2A Br3 Cs1 153.4(6) 3_665 3_665
Cs2A Br3 Cs1 152.8(7) 5_665 3_665
Cs1 Br3 Cs1 81.827(15) . 3_665
Cs2C Br3 Cs1 150.6(4) 3_665 3_665
Cs2C Br3 Cs1 142.8(4) 5_665 3_665
Cs1 Br3 Cs1 81.225(15) 2_655 3_665
Tc1 Br4 Cs2C 108.8(4) . .
Tc1 Br4 Cs2A 110.5(4) . .
Cs2C Br4 Cs2A 13.4(6) . .
Tc1 Br4 Cs2C 125.7(5) . 4
Cs2C Br4 Cs2C 28.5(10) . 4
Cs2A Br4 Cs2C 18.5(9) . 4
Tc1 Br4 Cs2B 172.0(4) . .
Cs2C Br4 Cs2B 71.8(6) . .
Cs2A Br4 Cs2B 72.1(7) . .
Cs2C Br4 Cs2B 58.5(7) 4 .
Tc1 Br4 Cs2A 114.9(5) . 4
Cs2C Br4 Cs2A 17.9(10) . 4
Cs2A Br4 Cs2A 5.8(12) . 4
Cs2C Br4 Cs2A 12.8(5) 4 4
Cs2B Br4 Cs2A 68.2(7) . 4
Tc1 Br4 Cs1 91.85(2) . 4_655
Cs2C Br4 Cs1 153.4(5) . 4_655
Cs2A Br4 Cs1 142.2(7) . 4_655
Cs2C Br4 Cs1 125.0(5) 4 4_655
Cs2B Br4 Cs1 90.1(5) . 4_655
Cs2A Br4 Cs1 136.6(7) 4 4_655
Tc1 Br4 Cs2B 176.3(4) . 6_764
Cs2C Br4 Cs2B 74.8(5) . 6_764
Cs2A Br4 Cs2B 73.3(6) . 6_764
Cs2C Br4 Cs2B 58.0(7) 4 6_764
Cs2B Br4 Cs2B 7.6(5) . 6_764
Cs2A Br4 Cs2B 68.9(6) 4 6_764
Cs1 Br4 Cs2B 85.1(4) 4_655 6_764
Tc1 Br4 Cs1 100.01(3) . 2_654
Cs2C Br4 Cs1 87.0(5) . 2_654
Cs2A Br4 Cs1 73.7(7) . 2_654
Cs2C Br4 Cs1 63.3(4) 4 2_654
Cs2B Br4 Cs1 88.0(4) . 2_654
Cs2A Br4 Cs1 69.6(6) 4 2_654
Cs1 Br4 Cs1 72.633(18) 4_655 2_654
Cs2B Br4 Cs1 81.1(4) 6_764 2_654
Tc1 Br4 Cs2B 129.2(3) . 4
Cs2C Br4 Cs2B 53.6(6) . 4
Cs2A Br4 Cs2B 63.5(7) . 4
Cs2C Br4 Cs2B 64.2(5) 4 4
Cs2B Br4 Cs2B 44.4(6) . 4
Cs2A Br4 Cs2B 64.2(6) 4 4
Cs1 Br4 Cs2B 124.4(3) 4_655 4
Cs2B Br4 Cs2B 51.8(3) 6_764 4
Cs1 Br4 Cs2B 122.5(3) 2_654 4
Tc1 Br4 Cs2B 120.6(3) . 3_675
Cs2C Br4 Cs2B 55.4(7) . 3_675
Cs2A Br4 Cs2B 66.8(7) . 3_675
Cs2C Br4 Cs2B 70.0(5) 4 3_675
Cs2B Br4 Cs2B 52.7(4) . 3_675
Cs2A Br4 Cs2B 68.3(6) 4 3_675
Cs1 Br4 Cs2B 127.6(4) 4_655 3_675
Cs2B Br4 Cs2B 60.3(5) 6_764 3_675
Cs1 Br4 Cs2B 130.5(3) 2_654 3_675
Cs2B Br4 Cs2B 8.8(6) 4 3_675
Cs2B Cs2B O3W 79(5) 6_764 .
Cs2B Cs2B O3W 57(3) 6_764 6_764
O3W Cs2B O3W 108(4) . 6_764
Cs2B Cs2B O4W 87(4) 6_764 4_655
O3W Cs2B O4W 10.8(19) . 4_655
O3W Cs2B O4W 106(3) 6_764 4_655
Cs2B Cs2B O4W 74(4) 6_764 2_654
O3W Cs2B O4W 107(3) . 2_654
O3W Cs2B O4W 18.3(17) 6_764 2_654
O4W Cs2B O4W 102.7(18) 4_655 2_654
Cs2B Cs2B O1W 81.7(5) 6_764 1_565
O3W Cs2B O1W 118(3) . 1_565
O3W Cs2B O1W 110(2) 6_764 1_565
O4W Cs2B O1W 127.0(15) 4_655 1_565
O4W Cs2B O1W 123.0(15) 2_654 1_565
Cs2B Cs2B O2W 84(5) 6_764 4_655
O3W Cs2B O2W 4.8(19) . 4_655
O3W Cs2B O2W 111(3) 6_764 4_655
O4W Cs2B O2W 9.0(8) 4_655 4_655
O4W Cs2B O2W 109.8(14) 2_654 4_655
O1W Cs2B O2W 118.0(11) 1_565 4_655
Cs2B Cs2B O2W 81(5) 6_764 2_654
O3W Cs2B O2W 117(3) . 2_654
O3W Cs2B O2W 24.2(19) 6_764 2_654
O4W Cs2B O2W 111.8(14) 4_655 2_654
O4W Cs2B O2W 11.0(8) 2_654 2_654
O1W Cs2B O2W 117.2(13) 1_565 2_654
O2W Cs2B O2W 119.5(12) 4_655 2_654
Cs2B Cs2B Cs2B 152(3) 6_764 4
O3W Cs2B Cs2B 120(3) . 4
O3W Cs2B Cs2B 124(3) 6_764 4
O4W Cs2B Cs2B 115.4(14) 4_655 4
O4W Cs2B Cs2B 113.4(10) 2_654 4
O1W Cs2B Cs2B 71.9(11) 1_565 4
O2W Cs2B Cs2B 115.6(11) 4_655 4
O2W Cs2B Cs2B 103.2(7) 2_654 4
Cs2B Cs2B O1W 149(6) 6_764 3_775
O3W Cs2B O1W 75(2) . 3_775
O3W Cs2B O1W 150(2) 6_764 3_775
O4W Cs2B O1W 70.5(10) 4_655 3_775
O4W Cs2B O1W 131.6(11) 2_654 3_775
O1W Cs2B O1W 93.8(8) 1_565 3_775
O2W Cs2B O1W 70.4(7) 4_655 3_775
O2W Cs2B O1W 127.4(8) 2_654 3_775
Cs2B Cs2B O1W 45.3(6) 4 3_775
Cs2B Cs2B O3W 141.0(14) 6_764 4
O3W Cs2B O3W 124(3) . 4
O3W Cs2B O3W 127(3) 6_764 4
O4W Cs2B O3W 120.9(12) 4_655 4
O4W Cs2B O3W 119.2(13) 2_654 4
O1W Cs2B O3W 60.0(9) 1_565 4
O2W Cs2B O3W 119.1(9) 4_655 4
O2W Cs2B O3W 108.4(9) 2_654 4
Cs2B Cs2B O3W 11.9(6) 4 4
O1W Cs2B O3W 50.7(5) 3_775 4
Cs2B Cs2B Cs2C 104(5) 6_764 4
O3W Cs2B Cs2C 130(3) . 4
O3W Cs2B Cs2C 48(2) 6_764 4
O4W Cs2B Cs2C 120.8(13) 4_655 4
O4W Cs2B Cs2C 34.7(10) 2_654 4
O1W Cs2B Cs2C 112.2(12) 1_565 4
O2W Cs2B Cs2C 129.8(10) 4_655 4
O2W Cs2B Cs2C 24.6(6) 2_654 4
Cs2B Cs2B Cs2C 78.7(6) 4 4
O1W Cs2B Cs2C 106.3(8) 3_775 4
O3W Cs2B Cs2C 85.0(8) 4 4
Cs2A Cs2A Cs2C 136(10) 4 .
Cs2A Cs2A Cs2C 30(7) 4 4
Cs2C Cs2A Cs2C 123(4) . 4
Cs2A Cs2A O2W 133(9) 4 5_565
Cs2C Cs2A O2W 4(3) . 5_565
Cs2C Cs2A O2W 122(2) 4 5_565
Cs2A Cs2A O2W 41(9) 4 2_654
Cs2C Cs2A O2W 118(3) . 2_654
Cs2C Cs2A O2W 11.0(15) 4 2_654
O2W Cs2A O2W 118.1(10) 5_565 2_654
Cs2A Cs2A O4W 124(8) 4 5_565
Cs2C Cs2A O4W 12(2) . 5_565
Cs2C Cs2A O4W 113(2) 4 5_565
O2W Cs2A O4W 9.9(6) 5_565 5_565
O2W Cs2A O4W 109.0(9) 2_654 5_565
Cs2A Cs2A O4W 50(8) 4 2_654
Cs2C Cs2A O4W 110(3) . 2_654
Cs2C Cs2A O4W 20.3(16) 4 2_654
O2W Cs2A O4W 109.7(9) 5_565 2_654
O2W Cs2A O4W 10.0(5) 2_654 2_654
O4W Cs2A O4W 101.2(11) 5_565 2_654
Cs2A Cs2A Br3 105(9) 4 2_654
Cs2C Cs2A Br3 119(3) . 2_654
Cs2C Cs2A Br3 107(3) 4 2_654
O2W Cs2A Br3 122.0(12) 5_565 2_654
O2W Cs2A Br3 104.2(15) 2_654 2_654
O4W Cs2A Br3 130.9(12) 5_565 2_654
O4W Cs2A Br3 106.3(14) 2_654 2_654
Cs2A Cs2A Br4 111(10) 4 .
Cs2C Cs2A Br4 78(3) . .
Cs2C Cs2A Br4 82(2) 4 .
O2W Cs2A Br4 80.9(8) 5_565 .
O2W Cs2A Br4 71.0(9) 2_654 .
O4W Cs2A Br4 80.6(8) 5_565 .
O4W Cs2A Br4 62.6(8) 2_654 .
Br3 Cs2A Br4 77.3(8) 2_654 .
Cs2A Cs2A Br3 69(9) 4 5_565
Cs2C Cs2A Br3 110(4) . 5_565
Cs2C Cs2A Br3 98.5(19) 4 5_565
O2W Cs2A Br3 107.4(15) 5_565 5_565
O2W Cs2A Br3 109.4(11) 2_654 5_565
O4W Cs2A Br3 108.7(14) 5_565 5_565
O4W Cs2A Br3 118.7(11) 2_654 5_565
Br3 Cs2A Br3 92.5(5) 2_654 5_565
Br4 Cs2A Br3 169.4(12) . 5_565
Cs2A Cs2A Br1 127(6) 4 5_565
Cs2C Cs2A Br1 79(3) . 5_565
Cs2C Cs2A Br1 155(2) 4 5_565
O2W Cs2A Br1 79.2(11) 5_565 5_565
O2W Cs2A Br1 162.7(13) 2_654 5_565
O4W Cs2A Br1 88.1(12) 5_565 5_565
O4W Cs2A Br1 169.8(15) 2_654 5_565
Br3 Cs2A Br1 64.0(4) 2_654 5_565
Br4 Cs2A Br1 115.7(9) . 5_565
Br3 Cs2A Br1 60.9(5) 5_565 5_565
Cs2A Cs2A O3W 114(5) 4 3_675
Cs2C Cs2A O3W 26(2) . 3_675
Cs2C Cs2A O3W 97.4(18) 4 3_675
O2W Cs2A O3W 25.6(6) 5_565 3_675
O2W Cs2A O3W 92.5(7) 2_654 3_675
O4W Cs2A O3W 17.5(6) 5_565 3_675
O4W Cs2A O3W 84.2(7) 2_654 3_675
Br3 Cs2A O3W 134.7(10) 2_654 3_675
Br4 Cs2A O3W 68.9(5) . 3_675
Br3 Cs2A O3W 121.4(13) 5_565 3_675
Br1 Cs2A O3W 104.8(11) 5_565 3_675
Cs2B O1W Cs2B 16.5(10) 1_545 6_754
Cs2B O1W Cs2B 79.2(6) 1_545 2_754
Cs2B O1W Cs2B 62.9(10) 6_754 2_754
Cs2B O1W Cs2B 62.9(10) 1_545 4_545
Cs2B O1W Cs2B 79.2(6) 6_754 4_545
Cs2B O1W Cs2B 142.0(12) 2_754 4_545
Cs2B O1W Cs2B 67.1(6) 1_545 3_665
Cs2B O1W Cs2B 83.5(8) 6_754 3_665
Cs2B O1W Cs2B 146.1(7) 2_754 3_665
Cs2B O1W Cs2B 5.4(10) 4_545 3_665
Cs2B O1W Cs2B 83.5(8) 1_545 5_664
Cs2B O1W Cs2B 67.1(6) 6_754 5_664
Cs2B O1W Cs2B 5.4(10) 2_754 5_664
Cs2B O1W Cs2B 146.1(7) 4_545 5_664
Cs2B O1W Cs2B 150.6(9) 3_665 5_664
O4W O2W Cs2C 137(3) . 5_665
O4W O2W O3W 27(2) . 4_545
Cs2C O2W O3W 120.8(13) 5_665 4_545
O4W O2W Cs2A 136(2) . 5_665
Cs2C O2W Cs2A 2.0(14) 5_665 5_665
O3W O2W Cs2A 120.8(10) 4_545 5_665
O4W O2W Cs2A 130(2) . 3_665
Cs2C O2W Cs2A 8.0(11) 5_665 3_665
O3W O2W Cs2A 116.7(10) 4_545 3_665
Cs2A O2W Cs2A 6.3(13) 5_665 3_665
O4W O2W Cs2B 26(2) . 4_545
Cs2C O2W Cs2B 122.6(12) 5_665 4_545
O3W O2W Cs2B 2.2(9) 4_545 4_545
Cs2A O2W Cs2B 122.7(9) 5_665 4_545
Cs2A O2W Cs2B 118.7(9) 3_665 4_545
O4W O2W Cs2B 34(2) . 3_665
Cs2C O2W Cs2B 108.9(12) 5_665 3_665
O3W O2W Cs2B 12.6(7) 4_545 3_665
Cs2A O2W Cs2B 108.7(9) 5_665 3_665
Cs2A O2W Cs2B 104.3(9) 3_665 3_665
Cs2B O2W Cs2B 14.8(9) 4_545 3_665
O4W O2W Cs2C 119(2) . 3_665
Cs2C O2W Cs2C 18.6(9) 5_665 3_665
O3W O2W Cs2C 103.4(10) 4_545 3_665
Cs2A O2W Cs2C 17.9(9) 5_665 3_665
Cs2A O2W Cs2C 13.3(6) 3_665 3_665
Cs2B O2W Cs2C 105.4(8) 4_545 3_665
Cs2B O2W Cs2C 91.1(8) 3_665 3_665
O4W O2W Cs1 93(2) . .
Cs2C O2W Cs1 98.6(11) 5_665 .
O3W O2W Cs1 118.9(9) 4_545 .
Cs2A O2W Cs1 97.1(10) 5_665 .
Cs2A O2W Cs1 95.8(10) 3_665 .
Cs2B O2W Cs1 119.0(8) 4_545 .
Cs2B O2W Cs1 120.8(9) 3_665 .
Cs2C O2W Cs1 104.2(6) 3_665 .
Cs2B O3W Cs2B 44(3) . 6_764
Cs2B O3W O4W 162(3) . 4_655
Cs2B O3W O4W 147(3) 6_764 4_655
Cs2B O3W O3W 40(2) . 6_764
Cs2B O3W O3W 33(2) 6_764 6_764
O4W O3W O3W 135.8(16) 4_655 6_764
Cs2B O3W O2W 173(3) . 4_655
Cs2B O3W O2W 143(3) 6_764 4_655
O4W O3W O2W 15.3(14) 4_655 4_655
O3W O3W O2W 145.7(13) 6_764 4_655
Cs2B O3W Cs2C 159(2) . 2_764
Cs2B O3W Cs2C 117(2) 6_764 2_764
O4W O3W Cs2C 39.1(16) 4_655 2_764
O3W O3W Cs2C 133.2(18) 6_764 2_764
O2W O3W Cs2C 26.8(7) 4_655 2_764
Cs2B O3W Cs2B 48(2) . 4
Cs2B O3W Cs2B 89(2) 6_764 4
O4W O3W Cs2B 122.9(16) 4_655 4
O3W O3W Cs2B 83.9(15) 6_764 4
O2W O3W Cs2B 125.3(10) 4_655 4
Cs2C O3W Cs2B 142.2(10) 2_764 4
Cs2B O3W Cs2B 82(2) . 2_764
Cs2B O3W Cs2B 43(2) 6_764 2_764
O4W O3W Cs2B 114.8(19) 4_655 2_764
O3W O3W Cs2B 72.5(13) 6_764 2_764
O2W O3W Cs2B 103.9(11) 4_655 2_764
Cs2C O3W Cs2B 77.1(8) 2_764 2_764
Cs2B O3W Cs2B 116.1(13) 4 2_764
Cs2B O3W Cs2A 152(2) . 2_764
Cs2B O3W Cs2A 111(2) 6_764 2_764
O4W O3W Cs2A 45.3(16) 4_655 2_764
O3W O3W Cs2A 127.7(17) 6_764 2_764
O2W O3W Cs2A 33.6(8) 4_655 2_764
Cs2C O3W Cs2A 6.9(6) 2_764 2_764
Cs2B O3W Cs2A 146.1(10) 4 2_764
Cs2B O3W Cs2A 70.4(8) 2_764 2_764
Cs2B O3W Cs2A 148(2) . 6_764
Cs2B O3W Cs2A 106(2) 6_764 6_764
O4W O3W Cs2A 48.6(17) 4_655 6_764
O3W O3W Cs2A 122.3(17) 6_764 6_764
O2W O3W Cs2A 38.0(8) 4_655 6_764
Cs2C O3W Cs2A 11.9(8) 2_764 6_764
Cs2B O3W Cs2A 150.7(9) 4 6_764
Cs2B O3W Cs2A 66.4(9) 2_764 6_764
Cs2A O3W Cs2A 5.4(9) 2_764 6_764
Cs2B O3W Cs2C 136(2) . 6_764
Cs2B O3W Cs2C 94(2) 6_764 6_764
O4W O3W Cs2C 60.2(16) 4_655 6_764
O3W O3W Cs2C 113.1(17) 6_764 6_764
O2W O3W Cs2C 49.8(8) 4_655 6_764
Cs2C O3W Cs2C 23.4(8) 2_764 6_764
Cs2B O3W Cs2C 152.3(8) 4 6_764
Cs2B O3W Cs2C 54.7(7) 2_764 6_764
Cs2A O3W Cs2C 16.5(8) 2_764 6_764
Cs2A O3W Cs2C 11.8(5) 6_764 6_764
O2W O4W O3W 138(3) . 4_545
O2W O4W Cs2B 145(3) . 4_545
O3W O4W Cs2B 7.3(13) 4_545 4_545
O2W O4W Cs2B 135(3) . 3_665
O3W O4W Cs2B 14.4(11) 4_545 3_665
Cs2B O4W Cs2B 18.9(12) 4_545 3_665
O2W O4W Cs2C 29.5(19) . 5_665
O3W O4W Cs2C 119.5(19) 4_545 5_665
Cs2B O4W Cs2C 126.7(14) 4_545 5_665
Cs2B O4W Cs2C 110.8(13) 3_665 5_665
O2W O4W Cs2A 34(2) . 5_665
O3W O4W Cs2A 117.2(18) 4_545 5_665
Cs2B O4W Cs2A 124.3(13) 4_545 5_665
Cs2B O4W Cs2A 107.7(12) 3_665 5_665
Cs2C O4W Cs2A 4.6(9) 5_665 5_665
O2W O4W Cs2A 40(2) . 3_665
O3W O4W Cs2A 114.3(18) 4_545 3_665
Cs2B O4W Cs2A 121.2(13) 4_545 3_665
Cs2B O4W Cs2A 103.8(12) 3_665 3_665
Cs2C O4W Cs2A 10.6(9) 5_665 3_665
Cs2A O4W Cs2A 6.0(11) 5_665 3_665
O2W O4W Cs2C 51(2) . 3_665
O3W O4W Cs2C 102.1(16) 4_545 3_665
Cs2B O4W Cs2C 108.9(11) 4_545 3_665
Cs2B O4W Cs2C 91.3(11) 3_665 3_665
Cs2C O4W Cs2C 21.5(9) 5_665 3_665
Cs2A O4W Cs2C 17.3(9) 5_665 3_665
Cs2A O4W Cs2C 12.6(5) 3_665 3_665
O2W O4W Cs1 76(2) . .
O3W O4W Cs1 145(2) 4_545 .
Cs2B O4W Cs1 139.2(14) 4_545 .
Cs2B O4W Cs1 138.6(14) 3_665 .
Cs2C O4W Cs1 85.3(11) 5_665 .
Cs2A O4W Cs1 85.5(10) 5_665 .
Cs2A O4W Cs1 85.4(10) 3_665 .
Cs2C O4W Cs1 94.4(8) 3_665 .
Cs2A Cs2C Cs2A 14(3) . 4
Cs2A Cs2C O2W 174(4) . 5_565
Cs2A Cs2C O2W 161(2) 4 5_565
Cs2A Cs2C Cs2C 33(3) . 4
Cs2A Cs2C Cs2C 23.3(18) 4 4
O2W Cs2C Cs2C 144.7(13) 5_565 4
Cs2A Cs2C O4W 163(3) . 5_565
Cs2A Cs2C O4W 149(2) 4 5_565
O2W Cs2C O4W 13.3(8) 5_565 5_565
Cs2C Cs2C O4W 131.5(12) 4 5_565
Cs2A Cs2C O3W 147(3) . 3_675
Cs2A Cs2C O3W 136(2) 4 3_675
O2W Cs2C O3W 32.4(9) 5_565 3_675
Cs2C Cs2C O3W 113.7(7) 4 3_675
O4W Cs2C O3W 21.4(8) 5_565 3_675
Cs2A Cs2C O2W 48(2) . 2_654
Cs2A Cs2C O2W 39.8(19) 4 2_654
O2W Cs2C O2W 131.1(16) 5_565 2_654
Cs2C Cs2C O2W 16.7(7) 4 2_654
O4W Cs2C O2W 118.4(13) 5_565 2_654
O3W Cs2C O2W 98.9(9) 3_675 2_654
Cs2A Cs2C Br4 89(3) . .
Cs2A Cs2C Br4 93(3) 4 .
O2W Cs2C Br4 96.0(12) 5_565 .
Cs2C Cs2C Br4 79.2(14) 4 .
O4W Cs2C Br4 94.7(11) 5_565 .
O3W Cs2C Br4 78.5(7) 3_675 .
O2W Cs2C Br4 67.5(6) 2_654 .
Cs2A Cs2C Br1 88(3) . 5_565
Cs2A Cs2C Br1 97.4(17) 4 5_565
O2W Cs2C Br1 92.5(12) 5_565 5_565
Cs2C Cs2C Br1 120.5(5) 4 5_565
O4W Cs2C Br1 104.5(11) 5_565 5_565
O3W Cs2C Br1 124.8(10) 3_675 5_565
O2W Cs2C Br1 136.2(11) 2_654 5_565
Br4 Cs2C Br1 119.6(7) . 5_565
Cs2A Cs2C Cs2B 133(3) . 4
Cs2A Cs2C Cs2B 121(2) 4 4
O2W Cs2C Cs2B 46.5(10) 5_565 4
Cs2C Cs2C Cs2B 99.4(6) 4 4
O4W Cs2C Cs2B 34.6(9) 5_565 4
O3W Cs2C Cs2B 14.4(5) 3_675 4
O2W Cs2C Cs2B 84.6(8) 2_654 4
Br4 Cs2C Cs2B 74.5(7) . 4
Br1 Cs2C Cs2B 138.9(10) 5_565 4
Cs2A Cs2C O4W 58(2) . 2_654
Cs2A Cs2C O4W 50(2) 4 2_654
O2W Cs2C O4W 122.3(15) 5_565 2_654
Cs2C Cs2C O4W 27.0(8) 4 2_654
O4W Cs2C O4W 110.3(14) 5_565 2_654
O3W Cs2C O4W 89.9(9) 3_675 2_654
O2W Cs2C O4W 10.4(4) 2_654 2_654
Br4 Cs2C O4W 60.1(6) . 2_654
Br1 Cs2C O4W 145.2(11) 5_565 2_654
Cs2B Cs2C O4W 75.9(8) 4 2_654
Cs2A Cs2C Br4 93(3) . 4
Cs2A Cs2C Br4 79.6(19) 4 4
O2W Cs2C Br4 81.4(11) 5_565 4
Cs2C Cs2C Br4 72.3(14) 4 4
O4W Cs2C Br4 70.9(9) 5_565 4
O3W Cs2C Br4 69.1(6) 3_675 4
O2W Cs2C Br4 71.7(5) 2_654 4
Br4 Cs2C Br4 122.0(7) . 4
Br1 Cs2C Br4 118.4(7) 5_565 4
Cs2B Cs2C Br4 62.2(6) 4 4
O4W Cs2C Br4 72.8(6) 2_654 4

loop_
_geom_bond_atom_site_label_1
_geom_bond_atom_site_label_2
_geom_bond_distance
_geom_bond_site_symmetry_2
Cs1 O2W 3.384(12) .
Cs1 O4W 3.49(2) .
Cs1 Br1 3.5525(10) 4_545
Cs1 Br1 3.5725(11) .
Cs1 Br3 3.6722(9) .
Cs1 Br1 3.6807(10) 3_665
Cs1 Br2 3.6911(10) 3_664
Cs1 Br3 3.7190(10) 3_664
Cs1 Br4 3.7639(10) 4_545
Cs1 Br3 3.8186(12) 2_654
Cs1 Cs2C 3.89(2) 5_665
Cs1 Br4 3.9759(10) 3_665
Tc1 Tc1 2.1265(10) 6_765
Tc1 Br4 2.5011(9) .
Tc1 Br1 2.5152(9) .
Tc1 Br2 2.5192(9) .
Tc1 Br3 2.5259(9) .
Tc1 Cs2A 4.201(19) 5_665
Tc1 Cs2A 4.23(2) 3_665
Br1 Cs2C 3.32(2) 5_665
Br1 Cs2A 3.38(3) 5_665
Br1 Cs1 3.5524(10) 4_655
Br1 Cs2A 3.62(3) 3_665
Br1 Cs1 3.6807(10) 2_654
Br2 Cs1 3.6911(10) 2_655
Br2 Cs2C 3.70(2) .
Br2 Cs2A 4.09(3) .
Br2 Cs1 4.0966(12) 3_665
Br3 Cs2A 3.25(3) 3_665
Br3 Cs2A 3.37(3) 5_665
Br3 Cs2C 3.69(3) 3_665
Br3 Cs2C 3.71(3) 5_665
Br3 Cs1 3.7190(10) 2_655
Br3 Cs1 3.8186(12) 3_665
Br4 Cs2C 3.26(2) .
Br4 Cs2A 3.34(3) .
Br4 Cs2C 3.36(2) 4
Br4 Cs2B 3.46(2) .
Br4 Cs2A 3.49(3) 4
Br4 Cs1 3.7639(11) 4_655
Br4 Cs2B 3.90(2) 6_764
Br4 Cs1 3.9759(10) 2_654
Br4 Cs2B 4.00(3) 4
Br4 Cs2B 4.18(3) 3_675
Cs2B Cs2B 0.66(4) 6_764
Cs2B O3W 0.80(3) .
Cs2B O3W 0.93(3) 6_764
Cs2B O4W 1.95(4) 4_655
Cs2B O4W 2.02(4) 2_654
Cs2B O1W 2.28(3) 1_565
Cs2B O2W 2.54(4) 4_655
Cs2B O2W 2.56(3) 2_654
Cs2B Cs2B 2.86(5) 4
Cs2B O1W 3.05(2) 3_775
Cs2B O3W 3.33(4) 4
Cs2B Cs2C 3.34(4) 4
Cs2A Cs2A 0.38(7) 4
Cs2A Cs2C 0.77(3) .
Cs2A Cs2C 1.08(5) 4
Cs2A O2W 2.24(4) 5_565
Cs2A O2W 2.51(4) 2_654
Cs2A O4W 2.78(5) 5_565
Cs2A O4W 3.00(4) 2_654
Cs2A Br3 3.25(3) 2_654
Cs2A Br3 3.37(3) 5_565
Cs2A Br1 3.38(3) 5_565
Cs2A O3W 3.48(4) 3_675
O1W Cs2B 2.28(3) 1_545
O1W Cs2B 2.28(3) 6_754
O1W Cs2B 3.05(2) 2_754
O1W Cs2B 3.05(2) 4_545
O1W Cs2B 3.63(2) 3_665
O1W Cs2B 3.63(2) 5_664
O2W O4W 0.69(2) .
O2W Cs2C 1.47(3) 5_665
O2W O3W 1.75(3) 4_545
O2W Cs2A 2.24(4) 5_665
O2W Cs2A 2.51(4) 3_665
O2W Cs2B 2.54(4) 4_545
O2W Cs2B 2.56(3) 3_665
O2W Cs2C 2.96(3) 3_665
O3W Cs2B 0.93(3) 6_764
O3W O4W 1.17(4) 4_655
O3W O3W 1.40(5) 6_764
O3W O2W 1.75(3) 4_655
O3W Cs2C 2.80(4) 2_764
O3W Cs2B 3.33(4) 4
O3W Cs2B 3.47(3) 2_764
O3W Cs2A 3.48(4) 2_764
O3W Cs2A 3.65(3) 6_764
O3W Cs2C 3.77(3) 6_764
O4W O3W 1.17(4) 4_545
O4W Cs2B 1.95(4) 4_545
O4W Cs2B 2.02(4) 3_665
O4W Cs2C 2.03(4) 5_665
O4W Cs2A 2.78(5) 5_665
O4W Cs2A 3.00(4) 3_665
O4W Cs2C 3.34(4) 3_665
Cs2C Cs2A 1.08(5) 4
Cs2C O2W 1.47(3) 5_565
Cs2C Cs2C 1.63(5) 4
Cs2C O4W 2.03(4) 5_565
Cs2C O3W 2.80(4) 3_675
Cs2C O2W 2.96(3) 2_654
Cs2C Br1 3.32(2) 5_565
Cs2C Cs2B 3.34(4) 4
Cs2C O4W 3.34(4) 2_654
Cs2C Br4 3.36(2) 4
